data_4001080
loop_
_publ_author_name
'Cardinaels, Thomas'
'Ramaekers, Jan'
'Nockemann, Peter'
'Driesen, Kris'
'Van Hecke, Kristof'
'Van Meervelt, Luc'
'Lei, Shengbin'
'De Feyter, Steven'
'Guillon, Daniel'
'Donnio, Bertrand'
'Binnemans, Koen'

_publ_section_title
;
 Imidazo[4,5-f]-1,10-phenanthrolines: Versatile Ligands for the Design of
 Metallomesogens
;
_journal_issue 4
_journal_name_full 'Chemistry of Materials'
_journal_page_first 1278
_journal_paper_doi 10.1021/cm070637i
_journal_volume 20
_journal_year 2008
_chemical_formula_moiety 'C35 H44 N4 O, C2 H6 O'
_chemical_formula_sum 'C37 H50 N4 O2'
_chemical_formula_weight 582.81
_chemical_name_systematic
; 
 ? 
;
_space_group_IT_number 2
_symmetry_cell_setting triclinic
_symmetry_space_group_name_Hall '-P 1'
_symmetry_space_group_name_H-M 'P -1'
_atom_sites_solution_hydrogens geom
_atom_sites_solution_primary direct
_atom_sites_solution_secondary difmap
_audit_creation_method SHELXL-97
_cell_angle_alpha 70.760(8)
_cell_angle_beta 81.138(8)
_cell_angle_gamma 84.700(9)
_cell_formula_units_Z 2
_cell_length_a 9.9760(13)
_cell_length_b 11.2810(13)
_cell_length_c 15.387(2)
_cell_measurement_temperature 100(2)
_cell_volume 1613.8(4)
_computing_cell_refinement 'Bruker SAINT'
_computing_data_collection 'Bruker SMART'
_computing_data_reduction 'Bruker SAINT'
_computing_publication_material Platon
_computing_structure_refinement 'SHELXL-97 (Sheldrick, 1997)'
_computing_structure_solution 'SHELXS-97 (Sheldrick, 1990)'
_diffrn_ambient_temperature 100(2)
_diffrn_measured_fraction_theta_full 0.945
_diffrn_measured_fraction_theta_max 0.945
_diffrn_measurement_device_type 'SMART 6000'
_diffrn_measurement_method 'omega and phi scans'
_diffrn_radiation_monochromator 'crossed Goebel mirrors'
_diffrn_radiation_source 'fine-focus sealed tube'
_diffrn_radiation_type CuK\a
_diffrn_radiation_wavelength 1.54178
_diffrn_reflns_av_R_equivalents 0.0741
_diffrn_reflns_av_sigmaI/netI 0.0841
_diffrn_reflns_limit_h_max 12
_diffrn_reflns_limit_h_min -11
_diffrn_reflns_limit_k_max 13
_diffrn_reflns_limit_k_min -12
_diffrn_reflns_limit_l_max 18
_diffrn_reflns_limit_l_min 0
_diffrn_reflns_number 5869
_diffrn_reflns_theta_full 70.84
_diffrn_reflns_theta_max 70.84
_diffrn_reflns_theta_min 3.07
_exptl_absorpt_coefficient_mu 0.577
_exptl_absorpt_correction_T_max 0.917
_exptl_absorpt_correction_T_min 0.841
_exptl_absorpt_correction_type multi-scan
_exptl_absorpt_process_details SADABS
_exptl_crystal_colour yellow
_exptl_crystal_density_diffrn 1.199
_exptl_crystal_density_method 'not measured'
_exptl_crystal_description rod
_exptl_crystal_F_000 632
_exptl_crystal_size_max 0.4
_exptl_crystal_size_mid 0.25
_exptl_crystal_size_min 0.15
_refine_diff_density_max 0.466
_refine_diff_density_min -0.223
_refine_diff_density_rms 0.084
_refine_ls_extinction_method none
_refine_ls_goodness_of_fit_ref 0.994
_refine_ls_hydrogen_treatment mixed
_refine_ls_matrix_type full
_refine_ls_number_parameters 450
_refine_ls_number_reflns 5869
_refine_ls_number_restraints 134
_refine_ls_restrained_S_all 0.985
_refine_ls_R_factor_all 0.1271
_refine_ls_R_factor_gt 0.0682
_refine_ls_shift/su_max 0.000
_refine_ls_shift/su_mean 0.000
_refine_ls_structure_factor_coef Fsqd
_refine_ls_weighting_details 'calc w=1/[\s^2^(Fo^2^)+(0.1048P)^2^+0.0000P] where P=(Fo^2^+2Fc^2^)/3'
_refine_ls_weighting_scheme calc
_refine_ls_wR_factor_gt 0.1607
_refine_ls_wR_factor_ref 0.1960
_reflns_number_gt 3358
_reflns_number_total 5869
_reflns_threshold_expression >2sigma(I)
_cod_data_source_file cm070637i-file003.cif
_cod_data_source_block wg46
_cod_database_code 4001080

loop_
_symmetry_equiv_pos_as_xyz
'x, y, z'
'-x, -y, -z'

loop_
_atom_site_label
_atom_site_type_symbol
_atom_site_fract_x
_atom_site_fract_y
_atom_site_fract_z
_atom_site_U_iso_or_equiv
_atom_site_adp_type
_atom_site_occupancy
_atom_site_symmetry_multiplicity
_atom_site_calc_flag
_atom_site_refinement_flags
_atom_site_disorder_assembly
_atom_site_disorder_group
C1 C -0.4864(3) 1.4289(3) 0.1562(2) 0.0258(7) Uani 1 1 d . . .
H1 H -0.5717 1.4724 0.1461 0.031 Uiso 1 1 calc R . .
C2 C -0.4692(3) 1.3490(3) 0.2462(2) 0.0233(7) Uani 1 1 d . . .
H2 H -0.5427 1.3370 0.2950 0.028 Uiso 1 1 calc R . .
C3 C -0.3457(3) 1.2889(3) 0.2627(2) 0.0237(7) Uani 1 1 d . . .
H3 H -0.3321 1.2360 0.3233 0.028 Uiso 1 1 calc R . .
C4 C -0.2391(3) 1.3064(3) 0.1889(2) 0.0205(6) Uani 1 1 d . . .
C5 C -0.2681(3) 1.3845(3) 0.0994(2) 0.0208(7) Uani 1 1 d . . .
C6 C -0.1642(3) 1.3969(3) 0.0180(2) 0.0210(6) Uani 1 1 d . . .
C7 C -0.0336(3) 1.3417(3) 0.0282(2) 0.0215(7) Uani 1 1 d . . .
C8 C 0.0616(3) 1.3557(3) -0.0509(2) 0.0259(7) Uani 1 1 d . . .
H8 H 0.1512 1.3198 -0.0458 0.031 Uiso 1 1 calc R . .
C9 C 0.0232(3) 1.4222(3) -0.1364(2) 0.0299(8) Uani 1 1 d . . .
H9 H 0.0853 1.4324 -0.1914 0.036 Uiso 1 1 calc R . .
C10 C -0.1085(4) 1.4742(3) -0.1405(2) 0.0319(8) Uani 1 1 d . . .
H10 H -0.1339 1.5200 -0.1999 0.038 Uiso 1 1 calc R . .
C11 C -0.1039(3) 1.2527(3) 0.1979(2) 0.0204(6) Uani 1 1 d . . .
C12 C 0.0805(3) 1.1627(3) 0.2481(2) 0.0189(6) Uani 1 1 d . . .
C13 C -0.0072(3) 1.2742(3) 0.1217(2) 0.0201(6) Uani 1 1 d . . .
C14 C 0.1822(3) 1.0915(3) 0.3059(2) 0.0187(6) Uani 1 1 d . . .
C15 C 0.1419(3) 1.0174(3) 0.3986(2) 0.0216(6) Uani 1 1 d . . .
H15 H 0.0486 1.0162 0.4234 0.026 Uiso 1 1 calc R . .
C16 C 0.2368(3) 0.9468(3) 0.4534(2) 0.0219(7) Uani 1 1 d . . .
H16 H 0.2080 0.8982 0.5158 0.026 Uiso 1 1 calc R . .
C17 C 0.3740(3) 0.9459(3) 0.4184(2) 0.0216(7) Uani 1 1 d . . .
C18 C 0.4157(3) 1.0203(3) 0.3267(2) 0.0232(7) Uani 1 1 d . . .
H18 H 0.5090 1.0214 0.3018 0.028 Uiso 1 1 calc R . .
C19 C 0.3196(3) 1.0923(3) 0.2726(2) 0.0222(7) Uani 1 1 d . . .
H19 H 0.3488 1.1436 0.2110 0.027 Uiso 1 1 calc R . .
C20 C 0.6007(3) 0.8645(3) 0.4401(2) 0.0245(7) Uani 1 1 d . . .
H20A H 0.6395 0.9483 0.4214 0.029 Uiso 1 1 calc R . .
H20B H 0.6102 0.8366 0.3847 0.029 Uiso 1 1 calc R . .
C21 C 0.6742(3) 0.7724(3) 0.5141(2) 0.0224(7) Uani 1 1 d . . .
H21A H 0.6307 0.6905 0.5345 0.027 Uiso 1 1 calc R . .
H21B H 0.6655 0.8026 0.5683 0.027 Uiso 1 1 calc R . .
C22 C 0.8242(3) 0.7535(3) 0.4811(2) 0.0238(7) Uani 1 1 d . . .
H22A H 0.8670 0.8359 0.4576 0.029 Uiso 1 1 calc R . .
H22B H 0.8333 0.7185 0.4293 0.029 Uiso 1 1 calc R . .
C23 C 0.8985(3) 0.6648(3) 0.5592(2) 0.0221(7) Uani 1 1 d . . .
H23A H 0.8903 0.7012 0.6103 0.027 Uiso 1 1 calc R . .
H23B H 0.8533 0.5837 0.5838 0.027 Uiso 1 1 calc R . .
C24 C 1.0486(3) 0.6399(3) 0.5296(2) 0.0213(6) Uani 1 1 d . . .
H24A H 1.0574 0.6013 0.4797 0.026 Uiso 1 1 calc R . .
H24B H 1.0942 0.7208 0.5041 0.026 Uiso 1 1 calc R . .
C25 C 1.1190(3) 0.5534(3) 0.6099(2) 0.0207(6) Uani 1 1 d . . .
H25A H 1.0721 0.4731 0.6352 0.025 Uiso 1 1 calc R . .
H25B H 1.1087 0.5924 0.6597 0.025 Uiso 1 1 calc R . .
C26 C 1.2694(3) 0.5248(3) 0.5849(2) 0.0226(7) Uani 1 1 d . . .
H26A H 1.3185 0.6037 0.5654 0.027 Uiso 1 1 calc R . .
H26B H 1.2812 0.4925 0.5316 0.027 Uiso 1 1 calc R . .
C27 C 1.3319(3) 0.4287(3) 0.6655(2) 0.0228(7) Uani 1 1 d . . .
H27A H 1.3169 0.4603 0.7193 0.027 Uiso 1 1 calc R . .
H27B H 1.2837 0.3495 0.6837 0.027 Uiso 1 1 calc R . .
C28 C 1.4833(3) 0.4000(3) 0.6444(2) 0.0239(7) Uani 1 1 d . . .
H28A H 1.4983 0.3651 0.5923 0.029 Uiso 1 1 calc R . .
H28B H 1.5314 0.4795 0.6241 0.029 Uiso 1 1 calc R . .
C29 C 1.5445(3) 0.3076(3) 0.7268(2) 0.0261(7) Uani 1 1 d . . .
H29A H 1.5010 0.2262 0.7442 0.031 Uiso 1 1 calc R . .
H29B H 1.5237 0.3396 0.7803 0.031 Uiso 1 1 calc R . .
C30 C 1.6985(3) 0.2857(3) 0.7079(2) 0.0234(7) Uani 1 1 d . . .
H30A H 1.7187 0.2486 0.6570 0.028 Uiso 1 1 calc R . .
H30B H 1.7413 0.3679 0.6863 0.028 Uiso 1 1 calc R . .
C31 C 1.7627(3) 0.2002(3) 0.7913(2) 0.0275(7) Uani 1 1 d . B .
H31A H 1.7206 0.1176 0.8125 0.033 Uiso 1 1 calc R . .
H31B H 1.7418 0.2368 0.8424 0.033 Uiso 1 1 calc R . .
C32 C 1.9166(3) 0.1793(3) 0.7726(2) 0.0329(8) Uani 1 1 d D . .
H32A H 1.9391 0.1292 0.7298 0.040 Uiso 1 1 calc R A 1
H32B H 1.9600 0.2611 0.7436 0.040 Uiso 1 1 calc R A 1
C33 C 1.9673(6) 0.1106(9) 0.8639(3) 0.025(3) Uani 0.463(7) 1 d PDU B 1
H33A H 1.9249 0.1512 0.9101 0.029 Uiso 0.463(7) 1 calc PR B 1
H33B H 1.9371 0.0233 0.8856 0.029 Uiso 0.463(7) 1 calc PR B 1
C34 C 2.1186(5) 0.1069(7) 0.8607(5) 0.0263(18) Uani 0.463(7) 1 d PDU B 1
H34A H 2.1428 0.0582 0.9231 0.032 Uiso 0.463(7) 1 calc PR B 1
H34B H 2.1480 0.1937 0.8456 0.032 Uiso 0.463(7) 1 calc PR B 1
C35 C 2.1943(7) 0.0497(7) 0.7912(5) 0.0252(19) Uani 0.463(7) 1 d PD B 1
H35A H 2.1684 -0.0373 0.8070 0.038 Uiso 0.463(7) 1 calc PR B 1
H35B H 2.2922 0.0511 0.7920 0.038 Uiso 0.463(7) 1 calc PR B 1
H35C H 2.1719 0.0981 0.7291 0.038 Uiso 0.463(7) 1 calc PR B 1
C36 C 1.9978(6) 0.0922(7) 0.8444(5) 0.035(2) Uani 0.537(7) 1 d PDU B 2
H36A H 1.9832 0.1209 0.8995 0.043 Uiso 0.537(7) 1 calc PR B 2
H36B H 1.9608 0.0076 0.8637 0.043 Uiso 0.537(7) 1 calc PR B 2
C37 C 2.1479(7) 0.0797(8) 0.8166(5) 0.035(2) Uani 0.537(7) 1 d PDU B 2
H37A H 2.1844 0.1648 0.7909 0.043 Uiso 0.537(7) 1 calc PR B 2
H37B H 2.1639 0.0410 0.7666 0.043 Uiso 0.537(7) 1 calc PR B 2
C38 C 2.2251(6) 0.0028(6) 0.8943(5) 0.041(2) Uani 0.537(7) 1 d PDU B 2
H38A H 2.2233 0.0477 0.9392 0.061 Uiso 0.537(7) 1 calc PR B 2
H38B H 2.3194 -0.0115 0.8692 0.061 Uiso 0.537(7) 1 calc PR B 2
H38C H 2.1829 -0.0782 0.9252 0.061 Uiso 0.537(7) 1 calc PR B 2
C39 C 0.484(2) 0.241(2) 0.0127(15) 0.024(3) Uani 0.520(8) 1 d PDU C 1
H39A H 0.5496 0.2192 0.0583 0.029 Uiso 0.520(8) 1 calc PR C 1
H39B H 0.5255 0.3019 -0.0455 0.029 Uiso 0.520(8) 1 calc PR C 1
C40 C 0.4515(7) 0.1232(7) -0.0060(5) 0.0336(18) Uani 0.520(8) 1 d PDU C 1
H40A H 0.4023 0.0666 0.0502 0.050 Uiso 0.520(8) 1 calc PR C 1
H40B H 0.5362 0.0808 -0.0239 0.050 Uiso 0.520(8) 1 calc PR C 1
H40C H 0.3951 0.1464 -0.0564 0.050 Uiso 0.520(8) 1 calc PR C 1
C41 C 0.484(3) 0.247(3) 0.0007(17) 0.031(4) Uani 0.480(8) 1 d PDU C 2
H41A H 0.5421 0.3199 -0.0298 0.037 Uiso 0.480(8) 1 calc PR C 2
H41B H 0.4680 0.2129 -0.0481 0.037 Uiso 0.480(8) 1 calc PR C 2
C42 C 0.5615(7) 0.1491(7) 0.0680(5) 0.0280(18) Uani 0.480(8) 1 d PDU C 2
H42A H 0.5816 0.1822 0.1158 0.042 Uiso 0.480(8) 1 calc PR C 2
H42B H 0.6468 0.1261 0.0350 0.042 Uiso 0.480(8) 1 calc PR C 2
H42C H 0.5073 0.0747 0.0973 0.042 Uiso 0.480(8) 1 calc PR C 2
N1 N -0.2013(3) 1.4640(3) -0.06638(19) 0.0281(7) Uani 1 1 d . . .
N2 N -0.3885(3) 1.4461(2) 0.08465(19) 0.0234(6) Uani 1 1 d . . .
N3 N 0.1107(3) 1.2170(2) 0.15334(17) 0.0185(5) Uani 1 1 d . . .
H45 H 0.1903 1.2152 0.1198 0.022 Uiso 1 1 calc R . .
N4 N -0.0495(3) 1.1822(2) 0.27767(18) 0.0211(6) Uani 1 1 d . . .
O1 O 0.4597(2) 0.8715(2) 0.47686(15) 0.0253(5) Uani 1 1 d . . .
O2 O 0.3616(16) 0.2968(14) 0.0485(8) 0.018(2) Uani 0.520(8) 1 d PDU C 1
H43 H 0.3711 0.3739 0.0367 0.026 Uiso 0.520(8) 1 calc PR C 1
O3 O 0.3570(17) 0.2934(16) 0.0350(9) 0.025(3) Uani 0.480(8) 1 d PDU C 2
H44 H 0.3538 0.3723 0.0153 0.038 Uiso 0.480(8) 1 calc PR C 2

loop_
_atom_site_aniso_label
_atom_site_aniso_U_11
_atom_site_aniso_U_22
_atom_site_aniso_U_33
_atom_site_aniso_U_23
_atom_site_aniso_U_13
_atom_site_aniso_U_12
C1 0.0192(15) 0.0216(15) 0.0378(18) -0.0113(14) -0.0034(14) -0.0006(13)
C2 0.0173(15) 0.0225(15) 0.0306(16) -0.0100(14) 0.0004(13) -0.0032(13)
C3 0.0252(16) 0.0191(14) 0.0231(15) -0.0031(13) 0.0019(13) -0.0047(13)
C4 0.0221(15) 0.0176(14) 0.0201(14) -0.0033(12) -0.0027(13) -0.0029(13)
C5 0.0208(16) 0.0165(14) 0.0218(15) 0.0003(12) -0.0058(13) -0.0031(13)
C6 0.0225(15) 0.0205(14) 0.0153(14) 0.0029(12) -0.0043(12) -0.0063(13)
C7 0.0217(16) 0.0232(15) 0.0167(14) -0.0009(13) -0.0041(12) -0.0041(13)
C8 0.0231(16) 0.0337(17) 0.0172(14) -0.0023(14) 0.0004(13) -0.0089(15)
C9 0.0293(18) 0.0409(19) 0.0157(14) -0.0012(14) -0.0031(13) -0.0110(16)
C10 0.0348(19) 0.0398(19) 0.0151(15) 0.0048(14) -0.0086(14) -0.0137(17)
C11 0.0239(16) 0.0182(14) 0.0168(14) -0.0024(12) -0.0008(12) -0.0048(13)
C12 0.0228(16) 0.0165(13) 0.0191(15) -0.0071(12) -0.0040(12) -0.0020(13)
C13 0.0222(16) 0.0183(14) 0.0180(14) -0.0024(12) -0.0033(12) -0.0040(13)
C14 0.0252(16) 0.0147(13) 0.0160(14) -0.0038(12) -0.0037(12) -0.0028(13)
C15 0.0254(16) 0.0182(14) 0.0221(15) -0.0070(12) -0.0044(13) -0.0016(13)
C16 0.0282(17) 0.0166(14) 0.0205(15) -0.0038(12) -0.0055(13) -0.0045(13)
C17 0.0310(17) 0.0120(13) 0.0232(15) -0.0028(12) -0.0136(13) -0.0022(13)
C18 0.0223(16) 0.0231(15) 0.0243(16) -0.0060(13) -0.0067(13) -0.0017(13)
C19 0.0250(16) 0.0197(14) 0.0204(15) -0.0032(12) -0.0056(13) -0.0006(13)
C20 0.0267(17) 0.0220(15) 0.0249(16) -0.0053(13) -0.0074(14) -0.0031(14)
C21 0.0261(16) 0.0169(14) 0.0229(15) -0.0025(12) -0.0077(13) -0.0018(13)
C22 0.0321(18) 0.0206(15) 0.0188(14) -0.0044(13) -0.0074(13) -0.0016(14)
C23 0.0297(17) 0.0183(14) 0.0174(14) -0.0043(12) -0.0029(13) -0.0015(13)
C24 0.0246(16) 0.0191(14) 0.0192(14) -0.0045(12) -0.0016(12) -0.0040(13)
C25 0.0232(16) 0.0213(14) 0.0181(14) -0.0077(12) 0.0000(13) -0.0032(13)
C26 0.0236(16) 0.0215(14) 0.0215(15) -0.0059(13) 0.0018(13) -0.0063(13)
C27 0.0235(16) 0.0231(15) 0.0211(15) -0.0061(13) -0.0022(13) -0.0026(13)
C28 0.0252(16) 0.0231(15) 0.0240(15) -0.0087(13) 0.0006(13) -0.0057(14)
C29 0.0231(16) 0.0318(17) 0.0262(16) -0.0129(14) -0.0035(13) -0.0015(14)
C30 0.0208(16) 0.0250(15) 0.0233(15) -0.0062(13) -0.0016(13) -0.0027(13)
C31 0.0257(17) 0.0312(17) 0.0250(16) -0.0065(14) -0.0051(14) -0.0048(15)
C32 0.0297(18) 0.0286(17) 0.0376(19) -0.0012(15) -0.0128(16) -0.0080(15)
C33 0.020(3) 0.024(3) 0.029(3) -0.006(2) -0.006(2) -0.001(2)
C34 0.022(3) 0.028(3) 0.026(3) -0.005(2) -0.006(2) 0.002(2)
C35 0.029(5) 0.021(4) 0.026(4) -0.007(3) -0.008(4) 0.001(4)
C36 0.040(5) 0.019(4) 0.051(5) -0.013(4) -0.011(4) 0.002(3)
C37 0.034(5) 0.034(5) 0.040(5) -0.019(3) 0.000(4) 0.004(4)
C38 0.028(4) 0.035(4) 0.052(5) -0.006(3) -0.006(3) 0.003(3)
C39 0.021(4) 0.024(4) 0.025(5) -0.005(4) -0.002(3) -0.004(3)
C40 0.041(4) 0.033(4) 0.030(3) -0.015(3) -0.004(3) -0.004(3)
C41 0.030(5) 0.032(5) 0.027(6) -0.009(4) 0.000(4) 0.006(4)
C42 0.020(3) 0.030(4) 0.036(4) -0.012(3) -0.007(3) 0.007(3)
N1 0.0257(15) 0.0287(14) 0.0228(13) 0.0043(12) -0.0070(12) -0.0057(13)
N2 0.0200(13) 0.0212(13) 0.0271(14) -0.0033(11) -0.0063(11) -0.0028(11)
N3 0.0164(12) 0.0218(12) 0.0158(12) -0.0049(10) -0.0005(10) -0.0006(11)
N4 0.0220(13) 0.0199(12) 0.0184(12) -0.0019(10) -0.0031(10) -0.0006(11)
O1 0.0251(12) 0.0222(11) 0.0248(11) 0.0003(9) -0.0091(9) -0.0020(10)
O2 0.017(2) 0.018(2) 0.018(2) -0.0054(12) -0.0026(10) -0.0011(10)
O3 0.025(4) 0.028(4) 0.023(4) -0.010(3) 0.000(3) -0.002(2)

loop_
_atom_type_symbol
_atom_type_description
_atom_type_scat_dispersion_real
_atom_type_scat_dispersion_imag
_atom_type_scat_source
C C 0.0181 0.0091 'International Tables Vol C Tables 4.2.6.8 and 6.1.1.4'
N N 0.0311 0.0180 'International Tables Vol C Tables 4.2.6.8 and 6.1.1.4'
O O 0.0492 0.0322 'International Tables Vol C Tables 4.2.6.8 and 6.1.1.4'
H H 0.0000 0.0000 'International Tables Vol C Tables 4.2.6.8 and 6.1.1.4'

loop_
_geom_angle_atom_site_label_1
_geom_angle_atom_site_label_2
_geom_angle_atom_site_label_3
_geom_angle
N2 C1 C2 122.8(3)
N2 C1 H1 118.6
C2 C1 H1 118.6
C3 C2 C1 119.4(3)
C3 C2 H2 120.3
C1 C2 H2 120.3
C2 C3 C4 119.3(3)
C2 C3 H3 120.4
C4 C3 H3 120.4
C3 C4 C5 117.2(3)
C3 C4 C11 124.6(3)
C5 C4 C11 118.2(3)
N2 C5 C4 122.9(3)
N2 C5 C6 117.5(3)
C4 C5 C6 119.6(3)
N1 C6 C7 122.0(3)
N1 C6 C5 117.0(3)
C7 C6 C5 121.0(3)
C8 C7 C6 119.0(3)
C8 C7 C13 124.6(3)
C6 C7 C13 116.4(3)
C9 C8 C7 118.8(3)
C9 C8 H8 120.6
C7 C8 H8 120.6
C8 C9 C10 118.7(3)
C8 C9 H9 120.7
C10 C9 H9 120.7
N1 C10 C9 124.1(3)
N1 C10 H10 117.9
C9 C10 H10 117.9
C13 C11 N4 110.9(3)
C13 C11 C4 120.3(3)
N4 C11 C4 128.7(3)
N4 C12 N3 112.0(3)
N4 C12 C14 125.8(3)
N3 C12 C14 122.1(3)
N3 C13 C11 106.3(3)
N3 C13 C7 129.6(3)
C11 C13 C7 124.0(3)
C19 C14 C15 117.9(3)
C19 C14 C12 122.1(3)
C15 C14 C12 120.0(3)
C16 C15 C14 120.7(3)
C16 C15 H15 119.7
C14 C15 H15 119.7
C15 C16 C17 120.8(3)
C15 C16 H16 119.6
C17 C16 H16 119.6
O1 C17 C16 116.7(3)
O1 C17 C18 124.2(3)
C16 C17 C18 119.1(3)
C19 C18 C17 119.6(3)
C19 C18 H18 120.2
C17 C18 H18 120.2
C14 C19 C18 121.9(3)
C14 C19 H19 119.1
C18 C19 H19 119.1
O1 C20 C21 108.2(3)
O1 C20 H20A 110.1
C21 C20 H20A 110.1
O1 C20 H20B 110.1
C21 C20 H20B 110.1
H20A C20 H20B 108.4
C20 C21 C22 112.7(3)
C20 C21 H21A 109.1
C22 C21 H21A 109.1
C20 C21 H21B 109.1
C22 C21 H21B 109.1
H21A C21 H21B 107.8
C21 C22 C23 111.7(3)
C21 C22 H22A 109.3
C23 C22 H22A 109.3
C21 C22 H22B 109.3
C23 C22 H22B 109.3
H22A C22 H22B 107.9
C24 C23 C22 114.1(3)
C24 C23 H23A 108.7
C22 C23 H23A 108.7
C24 C23 H23B 108.7
C22 C23 H23B 108.7
H23A C23 H23B 107.6
C25 C24 C23 112.2(3)
C25 C24 H24A 109.2
C23 C24 H24A 109.2
C25 C24 H24B 109.2
C23 C24 H24B 109.2
H24A C24 H24B 107.9
C24 C25 C26 114.9(3)
C24 C25 H25A 108.6
C26 C25 H25A 108.6
C24 C25 H25B 108.6
C26 C25 H25B 108.6
H25A C25 H25B 107.5
C25 C26 C27 112.6(3)
C25 C26 H26A 109.1
C27 C26 H26A 109.1
C25 C26 H26B 109.1
C27 C26 H26B 109.1
H26A C26 H26B 107.8
C28 C27 C26 114.4(3)
C28 C27 H27A 108.7
C26 C27 H27A 108.7
C28 C27 H27B 108.7
C26 C27 H27B 108.7
H27A C27 H27B 107.6
C29 C28 C27 113.5(3)
C29 C28 H28A 108.9
C27 C28 H28A 108.9
C29 C28 H28B 108.9
C27 C28 H28B 108.9
H28A C28 H28B 107.7
C28 C29 C30 113.7(3)
C28 C29 H29A 108.8
C30 C29 H29A 108.8
C28 C29 H29B 108.8
C30 C29 H29B 108.8
H29A C29 H29B 107.7
C31 C30 C29 114.4(3)
C31 C30 H30A 108.7
C29 C30 H30A 108.7
C31 C30 H30B 108.7
C29 C30 H30B 108.7
H30A C30 H30B 107.6
C30 C31 C32 114.3(3)
C30 C31 H31A 108.7
C32 C31 H31A 108.7
C30 C31 H31B 108.7
C32 C31 H31B 108.7
H31A C31 H31B 107.6
C36 C32 C31 122.5(4)
C33 C32 C31 108.0(3)
C36 C32 H32A 93.4
C33 C32 H32A 110.1
C31 C32 H32A 110.1
C36 C32 H32B 110.5
C33 C32 H32B 110.1
C31 C32 H32B 110.1
H32A C32 H32B 108.4
C34 C33 C32 114.5(4)
C34 C33 H33A 108.6
C32 C33 H33A 108.6
C34 C33 H33B 108.6
C32 C33 H33B 108.6
H33A C33 H33B 107.6
C33 C34 C35 113.5(5)
C33 C34 H34A 108.9
C35 C34 H34A 108.9
C33 C34 H34B 108.9
C35 C34 H34B 108.9
H34A C34 H34B 107.7
C37 C36 C32 117.0(5)
C37 C36 H36A 108.1
C32 C36 H36A 108.1
C37 C36 H36B 108.1
C32 C36 H36B 108.1
H36A C36 H36B 107.3
C36 C37 C38 114.3(4)
C36 C37 H37A 108.7
C38 C37 H37A 108.7
C36 C37 H37B 108.7
C38 C37 H37B 108.7
H37A C37 H37B 107.6
C37 C38 H38A 109.5
C37 C38 H38B 109.5
H38A C38 H38B 109.5
C37 C38 H38C 109.5
H38A C38 H38C 109.5
H38B C38 H38C 109.5
O2 C39 C40 109.9(16)
O2 C39 H39A 109.7
C40 C39 H39A 109.7
O2 C39 H39B 109.7
C40 C39 H39B 109.7
H39A C39 H39B 108.2
O3 C41 C42 118.1(18)
O3 C41 H41A 107.8
C42 C41 H41A 107.8
O3 C41 H41B 107.8
C42 C41 H41B 107.8
H41A C41 H41B 107.1
C41 C42 H42A 109.5
C41 C42 H42B 109.5
H42A C42 H42B 109.5
C41 C42 H42C 109.5
H42A C42 H42C 109.5
H42B C42 H42C 109.5
C10 N1 C6 117.4(3)
C1 N2 C5 118.3(3)
C13 N3 C12 106.5(2)
C13 N3 H45 126.7
C12 N3 H45 126.7
C12 N4 C11 104.3(3)
C17 O1 C20 117.3(3)
C41 O3 H44 109.5

loop_
_geom_bond_atom_site_label_1
_geom_bond_atom_site_label_2
_geom_bond_distance
C1 N2 1.329(4)
C1 C2 1.408(5)
C1 H1 0.9500
C2 C3 1.367(5)
C2 H2 0.9500
C3 C4 1.406(4)
C3 H3 0.9500
C4 C5 1.426(4)
C4 C11 1.434(4)
C5 N2 1.342(4)
C5 C6 1.474(4)
C6 N1 1.359(4)
C6 C7 1.399(4)
C7 C8 1.398(4)
C7 C13 1.441(4)
C8 C9 1.375(4)
C8 H8 0.9500
C9 C10 1.390(5)
C9 H9 0.9500
C10 N1 1.334(4)
C10 H10 0.9500
C11 C13 1.369(4)
C11 N4 1.384(4)
C12 N4 1.330(4)
C12 N3 1.380(4)
C12 C14 1.456(4)
C13 N3 1.366(4)
C14 C19 1.387(4)
C14 C15 1.412(4)
C15 C16 1.381(4)
C15 H15 0.9500
C16 C17 1.392(5)
C16 H16 0.9500
C17 O1 1.361(4)
C17 C18 1.405(4)
C18 C19 1.388(4)
C18 H18 0.9500
C19 H19 0.9500
C20 O1 1.438(4)
C20 C21 1.501(4)
C20 H20A 0.9900
C20 H20B 0.9900
C21 C22 1.524(4)
C21 H21A 0.9900
C21 H21B 0.9900
C22 C23 1.529(4)
C22 H22A 0.9900
C22 H22B 0.9900
C23 C24 1.524(4)
C23 H23A 0.9900
C23 H23B 0.9900
C24 C25 1.522(4)
C24 H24A 0.9900
C24 H24B 0.9900
C25 C26 1.523(4)
C25 H25A 0.9900
C25 H25B 0.9900
C26 C27 1.526(4)
C26 H26A 0.9900
C26 H26B 0.9900
C27 C28 1.524(4)
C27 H27A 0.9900
C27 H27B 0.9900
C28 C29 1.522(4)
C28 H28A 0.9900
C28 H28B 0.9900
C29 C30 1.531(4)
C29 H29A 0.9900
C29 H29B 0.9900
C30 C31 1.520(4)
C30 H30A 0.9900
C30 H30B 0.9900
C31 C32 1.529(5)
C31 H31A 0.9900
C31 H31B 0.9900
C32 C36 1.502(2)
C32 C33 1.503(2)
C32 H32A 0.9900
C32 H32B 0.9900
C33 C34 1.500(2)
C33 H33A 0.9900
C33 H33B 0.9900
C34 C35 1.500(2)
C34 H34A 0.9900
C34 H34B 0.9900
C35 H35A 0.9800
C35 H35B 0.9800
C35 H35C 0.9800
C36 C37 1.499(2)
C36 H36A 0.9900
C36 H36B 0.9900
C37 C38 1.500(2)
C37 H37A 0.9900
C37 H37B 0.9900
C38 H38A 0.9800
C38 H38B 0.9800
C38 H38C 0.9800
C39 O2 1.44(3)
C39 C40 1.52(3)
C39 H39A 0.9900
C39 H39B 0.9900
C40 H40A 0.9800
C40 H40B 0.9800
C40 H40C 0.9800
C41 O3 1.41(3)
C41 C42 1.50(3)
C41 H41A 0.9900
C41 H41B 0.9900
C42 H42A 0.9800
C42 H42B 0.9800
C42 H42C 0.9800
N3 H45 0.8800
O2 H43 0.8400
O3 H44 0.8400
